data_1508969
loop_
_publ_author_name
'Christopher R. Jones'
'M. Khurram N. Qureshi'
'Fiona R. Truscott'
'Shang-Te Danny Hsu'
'Angus J. Morrison'
'Martin D. Smith'

_publ_section_title
;
 A Nonpeptidic Reverse Turn that Promotes Parallel Sheet Structure
 Stabilized by CH...O Hydrogen Bonds in a Cyclopropane \g-Peptide
;
_journal_name_full 'Angewandte Chemie, International Edition'
_journal_page_first 7099
_journal_page_last 7102
_journal_paper_doi 10.1002/anie.200802648
_journal_volume 47
_journal_year 2008
_chemical_absolute_configuration
;
1119 Friedel pairs were averaged for the refinement
;
_chemical_formula_moiety 'C19 H25 F3 N2 O4, 0.5(C6 H14)'
_chemical_formula_sum 'C22 H32 F3 N2 O4'
_chemical_formula_weight 445.50
_chemical_name_systematic
;
?
;
_space_group_IT_number 19
_symmetry_cell_setting orthorhombic
_symmetry_space_group_name_Hall 'P 2ac 2ab'
_symmetry_space_group_name_H-M 'P 21 21 21'
_atom_sites_solution_hydrogens geom
_atom_sites_solution_primary direct
_atom_sites_solution_secondary difmap
_audit_creation_method SHELXL-97
_cell_angle_alpha 90.00
_cell_angle_beta 90.00
_cell_angle_gamma 90.00
_cell_formula_units_Z 4
_cell_length_a 5.6434(2)
_cell_length_b 15.4253(8)
_cell_length_c 26.7211(7)
_cell_measurement_reflns_used 10538
_cell_measurement_temperature 260(2)
_cell_measurement_theta_max 22.46
_cell_measurement_theta_min 1.00
_cell_volume 2326.10(16)
_computing_cell_refinement 'HKL Scalepack (Otwinowski & Minor 1997)'
_computing_data_collection 'Collect (Nonius B.V. 1998)'
_computing_data_reduction
;
HKL Denzo and Scalepack (Otwinowski & Minor 1997)
;
_computing_publication_material 'SHELXL-97 (Sheldrick 1997)'
_computing_structure_refinement 'SHELXL-97 (Sheldrick 1997)'
_computing_structure_solution 'SIR-92 (Altomare et al. 1994)'
_diffrn_ambient_temperature 260(2)
_diffrn_measured_fraction_theta_full 0.953
_diffrn_measured_fraction_theta_max 0.953
_diffrn_measurement_device_type 'Nonius Kappa CCD'
_diffrn_measurement_method 'Thin slice \w and \f scans'
_diffrn_radiation_source 'fine-focus sealed tube'
_diffrn_radiation_type MoK\a
_diffrn_radiation_wavelength 0.71073
_diffrn_reflns_av_R_equivalents 0.0305
_diffrn_reflns_av_sigmaI/netI 0.0271
_diffrn_reflns_limit_h_max 4
_diffrn_reflns_limit_h_min -5
_diffrn_reflns_limit_k_max 16
_diffrn_reflns_limit_k_min -16
_diffrn_reflns_limit_l_max 26
_diffrn_reflns_limit_l_min -28
_diffrn_reflns_number 6991
_diffrn_reflns_theta_full 22.41
_diffrn_reflns_theta_max 22.41
_diffrn_reflns_theta_min 3.69
_exptl_absorpt_coefficient_mu 0.103
_exptl_absorpt_correction_T_max 0.973
_exptl_absorpt_correction_T_min 0.860
_exptl_absorpt_correction_type multi-scan
_exptl_absorpt_process_details
;
multi-scan from symmetry-related measurements
Sortav (Blessing 1995)
;
_exptl_crystal_colour colourless
_exptl_crystal_density_diffrn 1.272
_exptl_crystal_description block
_exptl_crystal_F_000 948
_exptl_crystal_size_max 0.32
_exptl_crystal_size_mid 0.28
_exptl_crystal_size_min 0.25
_refine_diff_density_max 0.420
_refine_diff_density_min -0.213
_refine_diff_density_rms 0.055
_refine_ls_abs_structure_details 'Flack H D (1983), Acta Cryst. A39, 876-881'
_refine_ls_abs_structure_Flack 5(4)
_refine_ls_extinction_coef 0.032(13)
_refine_ls_extinction_expression Fc^*^=kFc[1+0.001xFc^2^\l^3^/sin(2\q)]^-1/4^
_refine_ls_extinction_method SHELXL
_refine_ls_goodness_of_fit_ref 1.047
_refine_ls_hydrogen_treatment constr
_refine_ls_matrix_type full
_refine_ls_number_parameters 276
_refine_ls_number_reflns 1698
_refine_ls_number_restraints 9
_refine_ls_restrained_S_all 1.047
_refine_ls_R_factor_all 0.1032
_refine_ls_R_factor_gt 0.0923
_refine_ls_shift/su_max 0.092
_refine_ls_shift/su_mean 0.006
_refine_ls_structure_factor_coef Fsqd
_refine_ls_weighting_details 'calc w=1/[\s^2^(Fo^2^)+(0.1922P)^2^+1.2533P] where P=(Fo^2^+2Fc^2^)/3'
_refine_ls_weighting_scheme calc
_refine_ls_wR_factor_gt 0.2589
_refine_ls_wR_factor_ref 0.2753
_reflns_number_gt 1442
_reflns_number_total 1698
_reflns_threshold_expression >2sigma(I)
_cod_data_source_file prev_ja301318a_3.cif
_cod_data_source_block 10
_cod_database_code 1508969

loop_
_symmetry_equiv_pos_as_xyz
'x, y, z'
'-x+1/2, -y, z+1/2'
'-x, y+1/2, -z+1/2'
'x+1/2, -y+1/2, -z'

loop_
_atom_site_label
_atom_site_type_symbol
_atom_site_fract_x
_atom_site_fract_y
_atom_site_fract_z
_atom_site_U_iso_or_equiv
_atom_site_adp_type
_atom_site_occupancy
_atom_site_symmetry_multiplicity
_atom_site_calc_flag
_atom_site_refinement_flags
_atom_site_disorder_assembly
_atom_site_disorder_group
O1 O 0.8388(16) 0.5838(4) 0.24193(19) 0.111(2) Uani 1 1 d . . .
O2 O 0.278(3) 0.3546(5) 0.2335(3) 0.190(5) Uani 1 1 d . . .
O3 O 0.8848(13) 0.5272(3) 0.13807(19) 0.105(2) Uani 1 1 d . . .
O4 O 0.8173(11) 0.6356(4) 0.08445(17) 0.0930(18) Uani 1 1 d . . .
N1 N 0.555(2) 0.4575(4) 0.2270(3) 0.146(5) Uani 1 1 d . . .
H1 H 0.6603 0.4769 0.2066 0.175 Uiso 1 1 calc R . .
N2 N 1.0121(10) 0.6638(4) 0.15269(19) 0.0717(16) Uani 1 1 d . . .
F1 F 0.0011(16) 0.4647(6) 0.3816(3) 0.160(3) Uani 1 1 d . . .
F2 F 0.3021(15) 0.4283(5) 0.4195(2) 0.163(3) Uani 1 1 d . . .
F3 F 0.173(3) 0.5546(6) 0.4296(3) 0.249(6) Uani 1 1 d . . .
C1 C 0.210(3) 0.5000(10) 0.3955(4) 0.135(4) Uani 1 1 d . . .
C2 C 0.368(2) 0.5263(7) 0.3544(3) 0.109(3) Uani 1 1 d . . .
C3 C 0.376(2) 0.4781(5) 0.3107(3) 0.106(3) Uani 1 1 d . . .
H3 H 0.2750 0.4310 0.3065 0.127 Uiso 1 1 calc R . .
C4 C 0.534(2) 0.5004(5) 0.2734(3) 0.108(3) Uani 1 1 d . . .
C5 C 0.690(2) 0.5704(5) 0.2802(3) 0.107(3) Uani 1 1 d . . .
C6 C 0.681(2) 0.6197(6) 0.3239(3) 0.104(3) Uani 1 1 d . . .
H6 H 0.7799 0.6674 0.3281 0.125 Uiso 1 1 calc R . .
C7 C 0.520(2) 0.5959(7) 0.3612(3) 0.114(3) Uani 1 1 d . . .
H7 H 0.5140 0.6271 0.3910 0.136 Uiso 1 1 calc R . .
C8 C 1.0114(19) 0.6507(7) 0.2450(3) 0.102(3) Uani 1 1 d . . .
H8A H 1.1117 0.6424 0.2741 0.123 Uiso 1 1 calc R . .
H8B H 0.9352 0.7069 0.2476 0.123 Uiso 1 1 calc R . .
C9 C 1.1579(16) 0.6452(7) 0.1969(3) 0.100(3) Uani 1 1 d . . .
H9 H 1.2291 0.5875 0.1939 0.120 Uiso 1 1 calc R . .
C10 C 1.3473(17) 0.7134(11) 0.1950(5) 0.142(5) Uani 1 1 d . . .
H10A H 1.4775 0.6956 0.1736 0.171 Uiso 1 1 calc R . .
H10B H 1.4080 0.7262 0.2281 0.171 Uiso 1 1 calc R . .
C11 C 1.217(2) 0.7903(9) 0.1732(4) 0.133(4) Uani 1 1 d . . .
H11A H 1.1342 0.8217 0.1993 0.160 Uiso 1 1 calc R . .
H11B H 1.3273 0.8294 0.1569 0.160 Uiso 1 1 calc R . .
C12 C 1.0465(17) 0.7538(5) 0.1363(3) 0.097(3) Uani 1 1 d . . .
H12A H 0.8981 0.7855 0.1370 0.116 Uiso 1 1 calc R . .
H12B H 1.1111 0.7559 0.1027 0.116 Uiso 1 1 calc R . .
C13 C 0.428(4) 0.3898(7) 0.2116(4) 0.184(9) Uani 1 1 d . . .
C14 C 0.506(6) 0.3534(8) 0.1614(5) 0.36(2) Uani 1 1 d . . .
H14A H 0.4304 0.2985 0.1558 0.546 Uiso 1 1 calc R . .
H14B H 0.6749 0.3458 0.1614 0.546 Uiso 1 1 calc R . .
H14C H 0.4622 0.3930 0.1352 0.546 Uiso 1 1 calc R . .
C15 C 0.9012(12) 0.6022(4) 0.1258(2) 0.0650(17) Uani 1 1 d . . .
C16 C 0.6763(17) 0.5862(6) 0.0484(3) 0.097(3) Uani 1 1 d . . .
C17 C 0.4566(17) 0.5495(11) 0.0730(6) 0.177(7) Uani 1 1 d . . .
H17A H 0.3520 0.5961 0.0819 0.265 Uiso 1 1 calc R . .
H17B H 0.5007 0.5180 0.1025 0.265 Uiso 1 1 calc R . .
H17C H 0.3776 0.5113 0.0500 0.265 Uiso 1 1 calc R . .
C18 C 0.818(2) 0.5129(10) 0.0278(4) 0.149(5) Uani 1 1 d . . .
H18A H 0.9537 0.5352 0.0106 0.223 Uiso 1 1 calc R . .
H18B H 0.7218 0.4802 0.0049 0.223 Uiso 1 1 calc R . .
H18C H 0.8684 0.4760 0.0547 0.223 Uiso 1 1 calc R . .
C19 C 0.628(5) 0.6501(12) 0.0077(6) 0.254(12) Uani 1 1 d . . .
H19A H 0.7631 0.6533 -0.0141 0.381 Uiso 1 1 calc R . .
H19B H 0.5992 0.7061 0.0222 0.381 Uiso 1 1 calc R . .
H19C H 0.4919 0.6320 -0.0110 0.381 Uiso 1 1 calc R . .
C51 C -0.375(10) 0.215(5) -0.058(3) 0.325(14) Uiso 0.50 1 d PD A -1
H51A H -0.5090 0.2531 -0.0615 0.487 Uiso 0.50 1 calc PR A -1
H51B H -0.4255 0.1615 -0.0432 0.487 Uiso 0.50 1 calc PR A -1
H51C H -0.3102 0.2034 -0.0908 0.487 Uiso 0.50 1 calc PR A -1
C52 C -0.186(9) 0.258(4) -0.025(3) 0.325(14) Uiso 0.50 1 d PD A -1
H52A H -0.1331 0.3113 -0.0408 0.390 Uiso 0.50 1 calc PR A -1
H52B H -0.2550 0.2726 0.0070 0.390 Uiso 0.50 1 calc PR A -1
C53 C 0.025(8) 0.199(4) -0.017(2) 0.325(14) Uiso 0.50 1 d PD A -1
H53A H -0.0115 0.1419 -0.0302 0.390 Uiso 0.50 1 calc PR A -1
H53B H 0.0541 0.1932 0.0185 0.390 Uiso 0.50 1 calc PR A -1
C54 C 0.249(8) 0.233(5) -0.0427(17) 0.325(14) Uiso 0.50 1 d PD A -1
H54A H 0.2269 0.2935 -0.0524 0.390 Uiso 0.50 1 calc PR A -1
H54B H 0.2825 0.1998 -0.0726 0.390 Uiso 0.50 1 calc PR A -1
C55 C 0.459(9) 0.226(5) -0.0054(18) 0.325(14) Uiso 0.50 1 d PD A -1
H55A H 0.4694 0.2784 0.0145 0.390 Uiso 0.50 1 calc PR A -1
H55B H 0.4318 0.1776 0.0172 0.390 Uiso 0.50 1 calc PR A -1
C56 C 0.690(9) 0.212(6) -0.034(3) 0.325(14) Uiso 0.50 1 d PD A -1
H56A H 0.8148 0.1996 -0.0104 0.487 Uiso 0.50 1 calc PR A -1
H56B H 0.7286 0.2637 -0.0521 0.487 Uiso 0.50 1 calc PR A -1
H56C H 0.6724 0.1644 -0.0565 0.487 Uiso 0.50 1 calc PR A -1

loop_
_atom_site_aniso_label
_atom_site_aniso_U_11
_atom_site_aniso_U_22
_atom_site_aniso_U_33
_atom_site_aniso_U_23
_atom_site_aniso_U_13
_atom_site_aniso_U_12
O1 0.182(7) 0.087(3) 0.063(3) 0.003(3) 0.023(4) 0.012(5)
O2 0.373(17) 0.088(4) 0.109(5) 0.001(4) 0.042(9) -0.032(8)
O3 0.160(6) 0.071(3) 0.082(3) 0.001(3) 0.019(4) 0.005(4)
O4 0.119(4) 0.092(3) 0.068(3) 0.010(2) -0.031(3) -0.023(3)
N1 0.295(14) 0.056(3) 0.087(4) 0.003(3) 0.054(7) -0.002(6)
N2 0.068(3) 0.088(4) 0.060(3) 0.000(3) -0.008(3) -0.004(3)
F1 0.143(6) 0.208(7) 0.128(5) 0.032(5) 0.019(5) 0.040(6)
F2 0.165(6) 0.204(7) 0.120(4) 0.080(5) 0.001(5) 0.019(6)
F3 0.378(17) 0.217(8) 0.151(6) -0.059(6) 0.155(9) -0.063(11)
C1 0.145(11) 0.189(11) 0.072(6) 0.013(7) 0.009(7) 0.034(10)
C2 0.152(9) 0.110(7) 0.065(5) 0.017(5) 0.011(6) 0.053(7)
C3 0.165(9) 0.083(5) 0.070(5) 0.021(4) 0.004(6) 0.032(6)
C4 0.201(10) 0.065(4) 0.059(4) 0.013(3) 0.006(6) 0.034(6)
C5 0.188(10) 0.078(5) 0.056(4) 0.009(4) 0.016(6) 0.043(7)
C6 0.143(8) 0.107(6) 0.062(4) 0.001(4) 0.000(5) 0.026(6)
C7 0.155(9) 0.122(7) 0.064(5) -0.003(5) -0.002(6) 0.043(8)
C8 0.112(6) 0.135(7) 0.060(4) -0.001(4) -0.017(5) 0.045(7)
C9 0.086(6) 0.150(7) 0.063(4) -0.010(4) -0.016(4) 0.055(6)
C10 0.054(5) 0.252(15) 0.120(8) -0.078(10) -0.004(6) -0.005(8)
C11 0.113(9) 0.175(10) 0.111(7) -0.040(7) 0.013(7) -0.074(9)
C12 0.107(6) 0.088(5) 0.096(5) 0.009(4) -0.007(5) -0.026(5)
C13 0.36(3) 0.078(6) 0.110(8) 0.020(6) 0.096(12) -0.045(10)
C14 0.82(6) 0.132(9) 0.142(10) -0.068(8) 0.23(2) -0.21(2)
C15 0.064(4) 0.074(4) 0.057(4) 0.004(3) 0.005(3) -0.001(3)
C16 0.082(6) 0.124(6) 0.084(5) -0.018(5) -0.014(5) -0.021(5)
C17 0.061(6) 0.250(16) 0.220(14) -0.087(12) 0.013(7) -0.044(8)
C18 0.108(7) 0.227(13) 0.112(7) -0.090(8) -0.011(6) 0.006(9)
C19 0.38(3) 0.221(15) 0.164(12) 0.042(11) -0.185(17) -0.073(19)

loop_
_atom_type_symbol
_atom_type_description
_atom_type_scat_dispersion_real
_atom_type_scat_dispersion_imag
_atom_type_scat_source
C C 0.0033 0.0016 'International Tables Vol C Tables 4.2.6.8 and 6.1.1.4'
H H 0.0000 0.0000 'International Tables Vol C Tables 4.2.6.8 and 6.1.1.4'
N N 0.0061 0.0033 'International Tables Vol C Tables 4.2.6.8 and 6.1.1.4'
O O 0.0106 0.0060 'International Tables Vol C Tables 4.2.6.8 and 6.1.1.4'
F F 0.0171 0.0103 'International Tables Vol C Tables 4.2.6.8 and 6.1.1.4'

loop_
_geom_angle_atom_site_label_1
_geom_angle_atom_site_label_2
_geom_angle_atom_site_label_3
_geom_angle
C5 O1 C8 119.9(7)
C15 O4 C16 123.2(6)
C13 N1 C4 126.5(11)
C13 N1 H1 116.8
C4 N1 H1 116.8
C15 N2 C12 124.8(6)
C15 N2 C9 123.5(6)
C12 N2 C9 110.5(7)
F3 C1 F1 108.8(13)
F3 C1 F2 105.3(10)
F1 C1 F2 97.7(12)
F3 C1 C2 117.2(14)
F1 C1 C2 115.8(10)
F2 C1 C2 109.9(10)
C7 C2 C3 120.6(9)
C7 C2 C1 119.2(10)
C3 C2 C1 120.0(12)
C2 C3 C4 119.7(10)
C2 C3 H3 120.2
C4 C3 H3 120.2
C3 C4 C5 120.1(7)
C3 C4 N1 124.9(10)
C5 C4 N1 115.1(9)
O1 C5 C6 125.3(10)
O1 C5 C4 114.3(7)
C6 C5 C4 120.4(9)
C5 C6 C7 118.5(10)
C5 C6 H6 120.8
C7 C6 H6 120.7
C2 C7 C6 120.7(8)
C2 C7 H7 119.7
C6 C7 H7 119.7
O1 C8 C9 106.4(7)
O1 C8 H8A 110.5
C9 C8 H8A 110.5
O1 C8 H8B 110.5
C9 C8 H8B 110.5
H8A C8 H8B 108.6
N2 C9 C10 103.5(8)
N2 C9 C8 111.2(6)
C10 C9 C8 112.0(8)
N2 C9 H9 110.0
C10 C9 H9 110.0
C8 C9 H9 110.0
C9 C10 C11 102.6(7)
C9 C10 H10A 111.3
C11 C10 H10A 111.3
C9 C10 H10B 111.3
C11 C10 H10B 111.2
H10A C10 H10B 109.2
C12 C11 C10 105.8(9)
C12 C11 H11A 110.6
C10 C11 H11A 110.6
C12 C11 H11B 110.6
C10 C11 H11B 110.6
H11A C11 H11B 108.7
N2 C12 C11 104.2(8)
N2 C12 H12A 110.9
C11 C12 H12A 110.9
N2 C12 H12B 110.9
C11 C12 H12B 110.9
H12A C12 H12B 108.9
O2 C13 N1 127.0(11)
O2 C13 C14 118.9(14)
N1 C13 C14 113.9(15)
C13 C14 H14A 109.5
C13 C14 H14B 109.5
H14A C14 H14B 109.5
C13 C14 H14C 109.5
H14A C14 H14C 109.5
H14B C14 H14C 109.5
O3 C15 O4 125.4(7)
O3 C15 N2 124.7(6)
O4 C15 N2 109.9(6)
O4 C16 C18 110.3(7)
O4 C16 C19 103.5(8)
C18 C16 C19 109.3(13)
O4 C16 C17 110.8(8)
C18 C16 C17 108.4(10)
C19 C16 C17 114.4(14)
C16 C17 H17A 109.5
C16 C17 H17B 109.5
H17A C17 H17B 109.5
C16 C17 H17C 109.5
H17A C17 H17C 109.5
H17B C17 H17C 109.5
C16 C18 H18A 109.5
C16 C18 H18B 109.5
H18A C18 H18B 109.5
C16 C18 H18C 109.5
H18A C18 H18C 109.5
H18B C18 H18C 109.5
C16 C19 H19A 109.5
C16 C19 H19B 109.5
H19A C19 H19B 109.5
C16 C19 H19C 109.5
H19A C19 H19C 109.5
H19B C19 H19C 109.5
C52 C51 H51A 109.4
C52 C51 H51B 109.6
H51A C51 H51B 109.5
C52 C51 H51C 109.4
H51A C51 H51C 109.5
H51B C51 H51C 109.5
C53 C52 C51 112(2)
C53 C52 H52A 109.3
C51 C52 H52A 109.4
C53 C52 H52B 109.2
C51 C52 H52B 109.2
H52A C52 H52B 107.9
C52 C53 C54 112(2)
C52 C53 H53A 109.2
C54 C53 H53A 109.0
C52 C53 H53B 109.2
C54 C53 H53B 109.3
H53A C53 H53B 107.9
C53 C54 C55 108(2)
C53 C54 H54A 109.9
C55 C54 H54A 109.9
C53 C54 H54B 110.1
C55 C54 H54B 110.0
H54A C54 H54B 108.4
C56 C55 C54 110(2)
C56 C55 H55A 109.7
C54 C55 H55A 109.7
C56 C55 H55B 109.6
C54 C55 H55B 109.6
H55A C55 H55B 108.2
C55 C56 H56A 109.5
C55 C56 H56B 109.4
H56A C56 H56B 109.5
C55 C56 H56C 109.5
H56A C56 H56C 109.5
H56B C56 H56C 109.5

loop_
_geom_bond_atom_site_label_1
_geom_bond_atom_site_label_2
_geom_bond_distance
O1 C5 1.340(11)
O1 C8 1.421(13)
O2 C13 1.162(18)
O3 C15 1.206(8)
O4 C15 1.308(8)
O4 C16 1.464(9)
N1 C13 1.332(18)
N1 C4 1.409(10)
N1 H1 0.8600
N2 C15 1.345(9)
N2 C12 1.468(9)
N2 C9 1.468(9)
F1 C1 1.351(17)
F2 C1 1.380(14)
F3 C1 1.259(14)
C1 C2 1.474(16)
C2 C7 1.383(15)
C2 C3 1.384(13)
C3 C4 1.383(14)
C3 H3 0.9300
C4 C5 1.405(15)
C5 C6 1.393(11)
C6 C7 1.400(14)
C6 H6 0.9300
C7 H7 0.9300
C8 C9 1.530(12)
C8 H8A 0.9700
C8 H8B 0.9700
C9 C10 1.500(16)
C9 H9 0.9800
C10 C11 1.511(18)
C10 H10A 0.9700
C10 H10B 0.9700
C11 C12 1.489(13)
C11 H11A 0.9700
C11 H11B 0.9700
C12 H12A 0.9700
C12 H12B 0.9700
C13 C14 1.521(16)
C14 H14A 0.9600
C14 H14B 0.9600
C14 H14C 0.9600
C16 C18 1.489(15)
C16 C19 1.492(16)
C16 C17 1.512(16)
C17 H17A 0.9600
C17 H17B 0.9600
C17 H17C 0.9600
C18 H18A 0.9600
C18 H18B 0.9600
C18 H18C 0.9600
C19 H19A 0.9600
C19 H19B 0.9600
C19 H19C 0.9600
C51 C52 1.54(2)
C51 H51A 0.9600
C51 H51B 0.9600
C51 H51C 0.9600
C52 C53 1.51(2)
C52 H52A 0.9700
C52 H52B 0.9700
C53 C54 1.53(2)
C53 H53A 0.9700
C53 H53B 0.9700
C54 C55 1.55(2)
C54 H54A 0.9700
C54 H54B 0.9700
C55 C56 1.52(2)
C55 H55A 0.9700
C55 H55B 0.9700
C56 H56A 0.9600
C56 H56B 0.9600
C56 H56C 0.9600

loop_
_geom_torsion_atom_site_label_1
_geom_torsion_atom_site_label_2
_geom_torsion_atom_site_label_3
_geom_torsion_atom_site_label_4
_geom_torsion
F3 C1 C2 C7 18.6(18)
F1 C1 C2 C7 149.2(11)
F2 C1 C2 C7 -101.4(12)
F3 C1 C2 C3 -165.6(13)
F1 C1 C2 C3 -35.1(15)
F2 C1 C2 C3 74.4(14)
C7 C2 C3 C4 -0.7(14)
C1 C2 C3 C4 -176.4(9)
C2 C3 C4 C5 1.3(14)
C2 C3 C4 N1 -178.7(9)
C13 N1 C4 C3 0(2)
C13 N1 C4 C5 -179.8(13)
C8 O1 C5 C6 2.7(13)
C8 O1 C5 C4 -177.7(8)
C3 C4 C5 O1 178.2(8)
N1 C4 C5 O1 -1.8(12)
C3 C4 C5 C6 -2.1(14)
N1 C4 C5 C6 177.9(9)
O1 C5 C6 C7 -178.1(8)
C4 C5 C6 C7 2.2(13)
C3 C2 C7 C6 0.9(14)
C1 C2 C7 C6 176.6(9)
C5 C6 C7 C2 -1.6(13)
C5 O1 C8 C9 177.1(7)
C15 N2 C9 C10 146.8(7)
C12 N2 C9 C10 -21.1(9)
C15 N2 C9 C8 -92.7(9)
C12 N2 C9 C8 99.4(9)
O1 C8 C9 N2 64.2(9)
O1 C8 C9 C10 179.5(8)
N2 C9 C10 C11 34.1(9)
C8 C9 C10 C11 -85.9(9)
C9 C10 C11 C12 -35.7(10)
C15 N2 C12 C11 -168.8(7)
C9 N2 C12 C11 -1.0(9)
C10 C11 C12 N2 22.9(10)
C4 N1 C13 O2 0(3)
C4 N1 C13 C14 -175.2(15)
C16 O4 C15 O3 4.2(12)
C16 O4 C15 N2 -176.7(7)
C12 N2 C15 O3 175.6(8)
C9 N2 C15 O3 9.3(11)
C12 N2 C15 O4 -3.6(10)
C9 N2 C15 O4 -169.9(6)
C15 O4 C16 C18 -61.8(11)
C15 O4 C16 C19 -178.6(12)
C15 O4 C16 C17 58.3(13)
C51 C52 C53 C54 112(5)
C52 C53 C54 C55 135(5)
C53 C54 C55 C56 150(6)
